data_4109357
loop_
_publ_author_name
'Yu-Lun Lai'
'Kwang-Hwa Lii'
'Sue-Lein Wang'

_publ_section_title
;
 26-Ring-Channel Structure Constructed from Bimetal Phosphite Helical
 Chains
;
_journal_name_full 'Journal of the American Chemical Society'
_journal_page_first 5350
_journal_page_last 5351
_journal_paper_doi 10.1021/ja070733k
_journal_volume 129
_journal_year 2007
_chemical_formula_moiety 'C8 H28 F Ga N2 O12 P4 Zn2'
_chemical_formula_sum 'C8 H28 F Ga N2 O12 P4 Zn2'
_chemical_formula_weight 687.66
_chemical_name_systematic
; 
 ? 
;
_space_group_IT_number 142
_symmetry_cell_setting tetragonal
_symmetry_space_group_name_Hall '-I 4bd 2c'
_symmetry_space_group_name_H-M 'I 41/a c d :2'
_atom_sites_solution_hydrogens geom
_atom_sites_solution_primary direct
_atom_sites_solution_secondary difmap
_audit_creation_method SHELXL-97
_cell_angle_alpha 90.00
_cell_angle_beta 90.00
_cell_angle_gamma 90.00
_cell_formula_units_Z 16
_cell_length_a 31.0722(6)
_cell_length_b 31.0722(6)
_cell_length_c 9.8995(4)
_cell_measurement_reflns_used 2543
_cell_measurement_temperature 293(2)
_cell_measurement_theta_max 20.6925
_cell_measurement_theta_min 2.526
_cell_volume 9557.8(5)
_computing_cell_refinement 'Bruker SMART'
_computing_data_collection 'Bruker SMART'
_computing_data_reduction 'Bruker SHELXTL'
_computing_molecular_graphics 'Bruker SHELXTL'
_computing_publication_material 'Bruker SHELXTL'
_computing_structure_refinement 'SHELXL-97 (Sheldrick, 1997)'
_computing_structure_solution 'SHELXS-97 (Sheldrick, 1990)'
_diffrn_ambient_temperature 293(2)
_diffrn_measured_fraction_theta_full 1.000
_diffrn_measured_fraction_theta_max 1.000
_diffrn_measurement_device_type 'Bruker P4'
_diffrn_measurement_method '\w scans'
_diffrn_radiation_monochromator graphite
_diffrn_radiation_source 'fine-focus sealed tube'
_diffrn_radiation_type MoK\a
_diffrn_radiation_wavelength 0.71073
_diffrn_reflns_av_R_equivalents 0.0301
_diffrn_reflns_av_sigmaI/netI 0.0825
_diffrn_reflns_limit_h_max 41
_diffrn_reflns_limit_h_min -36
_diffrn_reflns_limit_k_max 41
_diffrn_reflns_limit_k_min -36
_diffrn_reflns_limit_l_max 13
_diffrn_reflns_limit_l_min -13
_diffrn_reflns_number 33739
_diffrn_reflns_theta_full 28.30
_diffrn_reflns_theta_max 28.30
_diffrn_reflns_theta_min 1.31
_exptl_absorpt_coefficient_mu 3.440
_exptl_absorpt_correction_T_max 0.956
_exptl_absorpt_correction_T_min 0.827
_exptl_absorpt_correction_type empirical
_exptl_crystal_colour colorless
_exptl_crystal_density_diffrn 1.912
_exptl_crystal_description acicular
_exptl_crystal_F_000 5536
_exptl_crystal_size_max 0.5
_exptl_crystal_size_mid 0.03
_exptl_crystal_size_min 0.02
_refine_diff_density_max 0.837
_refine_diff_density_min -0.527
_refine_diff_density_rms 0.134
_refine_ls_extinction_coef none
_refine_ls_extinction_method none
_refine_ls_goodness_of_fit_ref 0.873
_refine_ls_hydrogen_treatment constr
_refine_ls_matrix_type full
_refine_ls_number_parameters 137
_refine_ls_number_reflns 2983
_refine_ls_number_restraints 3
_refine_ls_restrained_S_all 0.876
_refine_ls_R_factor_all 0.0897
_refine_ls_R_factor_gt 0.0462
_refine_ls_shift/su_max 0.036
_refine_ls_shift/su_mean 0.005
_refine_ls_structure_factor_coef Fsqd
_refine_ls_weighting_details 'calc w=1/[\s^2^(Fo^2^)+(0.0688P)^2^+0.0000P] where P=(Fo^2^+2Fc^2^)/3'
_refine_ls_weighting_scheme calc
_refine_ls_wR_factor_gt 0.1153
_refine_ls_wR_factor_ref 0.1274
_reflns_number_gt 1709
_reflns_number_total 2983
_reflns_threshold_expression >2sigma(I)
_cod_data_source_file ja070733ksi20070201_102929.cif
_cod_data_source_block NTHU-5-Ga
_cod_original_sg_symbol_H-M 'I 41/a c d'
_cod_database_code 4109357

loop_
_symmetry_equiv_pos_as_xyz
'x, y, z'
'-x+1/2, -y, z+1/2'
'-y+1/4, x+3/4, z+1/4'
'y+1/4, -x+1/4, z+3/4'
'-x+1/2, y, -z'
'x, -y, -z+1/2'
'y+1/4, x+3/4, -z+3/4'
'-y+1/4, -x+1/4, -z+1/4'
'x+1/2, y+1/2, z+1/2'
'-x+1, -y+1/2, z+1'
'-y+3/4, x+5/4, z+3/4'
'y+3/4, -x+3/4, z+5/4'
'-x+1, y+1/2, -z+1/2'
'x+1/2, -y+1/2, -z+1'
'y+3/4, x+5/4, -z+5/4'
'-y+3/4, -x+3/4, -z+3/4'
'-x, -y, -z'
'x-1/2, y, -z-1/2'
'y-1/4, -x-3/4, -z-1/4'
'-y-1/4, x-1/4, -z-3/4'
'x-1/2, -y, z'
'-x, y, z-1/2'
'-y-1/4, -x-3/4, z-3/4'
'y-1/4, x-1/4, z-1/4'
'-x+1/2, -y+1/2, -z+1/2'
'x, y+1/2, -z'
'y+1/4, -x-1/4, -z+1/4'
'-y+1/4, x+1/4, -z-1/4'
'x, -y+1/2, z+1/2'
'-x+1/2, y+1/2, z'
'-y+1/4, -x-1/4, z-1/4'
'y+1/4, x+1/4, z+1/4'

loop_
_atom_site_label
_atom_site_type_symbol
_atom_site_fract_x
_atom_site_fract_y
_atom_site_fract_z
_atom_site_U_iso_or_equiv
_atom_site_adp_type
_atom_site_occupancy
_atom_site_symmetry_multiplicity
_atom_site_calc_flag
_atom_site_refinement_flags
Ga1 Ga 0.7500 0.55781(2) 0.0000 0.0213(2) Uani 1 2 d S
Zn1 Zn 0.552683(19) 0.53056(2) -0.07157(6) 0.0322(2) Uani 1 1 d .
P1 P 0.51198(5) 0.55881(5) -0.35000(16) 0.0356(4) Uani 1 1 d .
P2 P 0.65343(4) 0.52608(5) -0.03166(14) 0.0280(3) Uani 1 1 d .
F1 F 0.76149(9) 0.51149(9) -0.1250 0.0290(10) Uani 1 2 d S
O1 O 0.51559(12) 0.55900(14) -0.1980(4) 0.0456(11) Uani 1 1 d .
O2 O 0.54579(12) 0.46803(13) -0.0781(4) 0.0409(10) Uani 1 1 d .
O3 O 0.53415(13) 0.54747(15) 0.1089(4) 0.0483(12) Uani 1 1 d .
O4 O 0.68948(11) 0.55851(12) -0.0493(4) 0.0317(9) Uani 1 1 d .
O5 O 0.73933(11) 0.60190(10) 0.1356(3) 0.0265(8) Uani 1 1 d .
O6 O 0.61197(12) 0.54453(14) -0.0859(4) 0.0472(12) Uani 1 1 d .
N1 N 0.58955(17) 0.56104(19) 0.3327(5) 0.0510(15) Uani 1 1 d .
C1 C 0.5864(7) 0.6129(6) 0.3446(17) 0.199(10) Uani 1 1 d D
C2 C 0.5911(10) 0.6446(7) 0.4597(19) 0.62(4) Uani 1 1 d D
C3 C 0.5873(10) 0.6894(7) 0.397(4) 0.42(2) Uani 1 1 d D
C4 C 0.5757(12) 0.666(2) 0.266(3) 0.66(3) Uani 1 1 d D
H1 H 0.5205 0.6003 -0.4050 0.080 Uiso 1 1 d .
H2 H 0.6694 0.4978 -0.1195 0.080 Uiso 1 1 d .
H3 H 0.5740 0.5563 0.2592 0.080 Uiso 1 1 d .
H4 H 0.5786 0.5513 0.4072 0.080 Uiso 1 1 d .
H5 H 0.6165 0.5502 0.3164 0.080 Uiso 1 1 d .

loop_
_atom_site_aniso_label
_atom_site_aniso_U_11
_atom_site_aniso_U_22
_atom_site_aniso_U_33
_atom_site_aniso_U_23
_atom_site_aniso_U_13
_atom_site_aniso_U_12
Ga1 0.0184(4) 0.0234(4) 0.0221(4) 0.000 0.0023(3) 0.000
Zn1 0.0214(3) 0.0496(4) 0.0256(3) 0.0019(3) -0.0014(3) -0.0058(3)
P1 0.0326(9) 0.0443(9) 0.0299(8) 0.0027(7) -0.0026(7) 0.0061(7)
P2 0.0221(7) 0.0361(8) 0.0258(7) 0.0045(6) -0.0025(6) -0.0032(6)
F1 0.0301(15) 0.0301(15) 0.027(2) -0.0036(14) 0.0036(14) -0.0039(19)
O1 0.035(2) 0.069(3) 0.032(2) -0.005(2) -0.0105(18) 0.014(2)
O2 0.034(2) 0.048(3) 0.041(2) 0.003(2) -0.0076(19) -0.003(2)
O3 0.031(2) 0.086(3) 0.028(2) -0.008(2) 0.0022(18) -0.008(2)
O4 0.0170(18) 0.039(2) 0.039(2) 0.0160(18) -0.0039(16) -0.0028(16)
O5 0.031(2) 0.0213(19) 0.0272(19) -0.0054(16) 0.0064(16) -0.0044(15)
O6 0.019(2) 0.078(3) 0.044(3) 0.035(2) -0.0080(18) -0.009(2)
N1 0.042(3) 0.072(4) 0.039(3) 0.003(3) 0.001(3) 0.023(3)
C1 0.31(2) 0.186(14) 0.101(12) -0.030(11) 0.024(12) -0.196(15)
C2 0.56(6) 0.99(11) 0.31(5) 0.26(6) -0.04(5) -0.60(8)
C3 0.33(4) 0.19(2) 0.74(7) -0.11(3) 0.07(5) -0.19(2)
C4 0.40(3) 1.36(11) 0.23(4) -0.20(5) 0.08(3) -0.50(4)

loop_
_atom_type_symbol
_atom_type_description
_atom_type_scat_dispersion_real
_atom_type_scat_dispersion_imag
_atom_type_scat_source
C C 0.0033 0.0016 'International Tables Vol C Tables 4.2.6.8 and 6.1.1.4'
H H 0.0000 0.0000 'International Tables Vol C Tables 4.2.6.8 and 6.1.1.4'
N N 0.0061 0.0033 'International Tables Vol C Tables 4.2.6.8 and 6.1.1.4'
O O 0.0106 0.0060 'International Tables Vol C Tables 4.2.6.8 and 6.1.1.4'
F F 0.0171 0.0103 'International Tables Vol C Tables 4.2.6.8 and 6.1.1.4'
P P 0.1023 0.0942 'International Tables Vol C Tables 4.2.6.8 and 6.1.1.4'
Zn Zn 0.2839 1.4301 'International Tables Vol C Tables 4.2.6.8 and 6.1.1.4'
Ga Ga 0.2307 1.6083 'International Tables Vol C Tables 4.2.6.8 and 6.1.1.4'

loop_
_geom_angle_atom_site_label_1
_geom_angle_atom_site_label_2
_geom_angle_atom_site_label_3
_geom_angle
_geom_angle_site_symmetry_1
_geom_angle_site_symmetry_3
F1 Ga1 F1 83.65(14) . 3_645
F1 Ga1 O4 91.50(14) . .
F1 Ga1 O4 89.45(13) 3_645 .
F1 Ga1 O4 89.45(13) . 5_655
F1 Ga1 O4 91.51(14) 3_645 5_655
O4 Ga1 O4 178.7(2) . 5_655
F1 Ga1 O5 176.25(11) . .
F1 Ga1 O5 92.94(12) 3_645 .
O4 Ga1 O5 90.03(15) . .
O4 Ga1 O5 89.07(14) 5_655 .
F1 Ga1 O5 92.94(12) . 5_655
F1 Ga1 O5 176.24(11) 3_645 5_655
O4 Ga1 O5 89.07(14) . 5_655
O4 Ga1 O5 90.03(15) 5_655 5_655
O5 Ga1 O5 90.5(2) . 5_655
O6 Zn1 O1 115.42(17) . .
O6 Zn1 O3 107.08(18) . .
O1 Zn1 O3 107.24(18) . .
O6 Zn1 O2 109.33(18) . .
O1 Zn1 O2 111.74(18) . .
O3 Zn1 O2 105.42(19) . .
O1 P1 O2 114.7(2) . 6_564
O1 P1 O3 109.6(2) . 22_655
O2 P1 O3 113.4(2) 6_564 22_655
O1 P1 H1 111.3 . .
O2 P1 H1 100.9 6_564 .
O3 P1 H1 106.3 22_655 .
O6 P2 O4 109.7(2) . .
O6 P2 O5 111.2(2) . 8_665
O4 P2 O5 113.3(2) . 8_665
O6 P2 H2 109.7 . .
O4 P2 H2 95.0 . .
O5 P2 H2 116.8 8_665 .
Ga1 F1 Ga1 133.3(2) . 4_564
P1 O1 Zn1 133.9(3) . .
P1 O2 Zn1 129.6(2) 6_564 .
P1 O3 Zn1 125.6(2) 22_656 .
P2 O4 Ga1 132.7(2) . .
P2 O5 Ga1 128.9(2) 8_665 .
P2 O6 Zn1 135.7(2) . .
C1 N1 H3 101.1 . .
C1 N1 H4 105.2 . .
H3 N1 H4 115.3 . .
C1 N1 H5 115.7 . .
H3 N1 H5 107.0 . .
H4 N1 H5 112.3 . .
C2 C1 N1 134.2(18) . .
C1 C2 C3 106.4(18) . .
C4 C3 C2 86(3) . .

loop_
_geom_bond_atom_site_label_1
_geom_bond_atom_site_label_2
_geom_bond_distance
_geom_bond_site_symmetry_2
Ga1 F1 1.9312(16) .
Ga1 F1 1.9314(16) 3_645
Ga1 O4 1.943(3) .
Ga1 O4 1.943(3) 5_655
Ga1 O5 1.946(3) .
Ga1 O5 1.946(3) 5_655
Zn1 O6 1.898(4) .
Zn1 O1 1.917(4) .
Zn1 O3 1.949(4) .
Zn1 O2 1.956(4) .
P1 O1 1.509(4) .
P1 O2 1.518(4) 6_564
P1 O3 1.531(4) 22_655
P1 H1 1.4242 .
P2 O6 1.509(4) .
P2 O4 1.517(4) .
P2 O5 1.532(4) 8_665
P2 H2 1.3321 .
F1 Ga1 1.9314(16) 4_564
O2 P1 1.518(4) 6_564
O3 P1 1.531(4) 22_656
O5 P2 1.532(4) 8_665
N1 C1 1.620(19) .
N1 H3 0.8855 .
N1 H4 0.8669 .
N1 H5 0.9170 .
C1 C2 1.512(7) .
C2 C3 1.528(7) .
C3 C4 1.541(19) .
